data_7007625
loop_
_publ_author_name
'Bennett, Justine'
'Doyle, Roy J.'
'Salem, Geoffrey'
'Willis, Anthony C.'

_publ_section_title
;
 Synthesis of a chelating hexadentate ligand with a P3N3 donor set.
 Crystal and molecular structure of
 [OC-6-22]-[Co{(RP*,RP*,RP*)-CH3C(CH2PPhC6H4NH2-2)3}](PF6)3.
;
_journal_issue 38
_journal_name_full 'Dalton transactions (Cambridge, England : 2003)'
_journal_page_first 4614
_journal_page_last 4622
_journal_paper_doi 10.1039/b607847h
_journal_year 2006
_chemical_compound_source
;
?
;
_chemical_formula_moiety ' C51 H47 Cl N2 O4 P2 Pt S2 '
_chemical_formula_sum 'C51 H47 Cl N2 O4 P2 Pt S2'
_chemical_formula_weight 1108.55
_chemical_melting_point ?
_chemical_name_systematic
;
?
;
_space_group_IT_number 14
_symmetry_cell_setting monoclinic
_symmetry_space_group_name_Hall '-P 2yn'
_symmetry_space_group_name_H-M 'P 1 21/n 1'
_atom_sites_solution_hydrogens geom
_atom_sites_solution_primary direct
_audit_creation_date 04-12-02
_audit_creation_method CRYSTALS_ver_12-03-99
_audit_update_record
;
2004-02-12 - Report on C51 H47 Cl N2 O4 P2 Pt S2
by Anthony C. Willis
for Geoff Salem, Roy Doyle and Justine Bennett

2002-02-16 - passes checkcif tests with minor warnings

;
_cell_angle_alpha 90
_cell_angle_beta 92.8833(8)
_cell_angle_gamma 90
_cell_formula_units_Z 2
_cell_length_a 11.1852(2)
_cell_length_b 17.7100(3)
_cell_length_c 11.7952(1)
_cell_measurement_reflns_used 30909
_cell_measurement_temperature 200
_cell_measurement_theta_max 27
_cell_measurement_theta_min 3
_cell_volume 2333.55(6)
_computing_cell_refinement
;
Denzo/Scalepack (Otwinowski & Minor, 1996)
;
_computing_data_collection
;
COLLECT (Nonius BV, 1997)
;
_computing_data_reduction
;
Denzo/Scalepack (Otwinowski & Minor, 1996)
;
_computing_molecular_graphics
;
ORTEP-II (Johnson 1976) in teXsan (MSC, 1992-1997)
;
_computing_publication_material
;
CRYSTALS (Watkin et al 2001)
;
_computing_structure_refinement
;
CRYSTALS (Watkin et al 2001)
;
_computing_structure_solution
;
SIR92 (Altomare et al, 1994)
;
_diffrn_ambient_temperature 200
_diffrn_measured_fraction_theta_full 1.000
_diffrn_measured_fraction_theta_max 1.000
_diffrn_measurement_device_type
;
Enraf Nonius Kappa CCD
;
_diffrn_measurement_method ' \f and \w scans with CCD '
_diffrn_radiation_monochromator graphite
_diffrn_radiation_type 'Mo K\a'
_diffrn_radiation_wavelength 0.71073
_diffrn_reflns_av_R_equivalents 0.05
_diffrn_reflns_limit_h_max 14
_diffrn_reflns_limit_h_min -14
_diffrn_reflns_limit_k_max 22
_diffrn_reflns_limit_k_min -22
_diffrn_reflns_limit_l_max 15
_diffrn_reflns_limit_l_min -14
_diffrn_reflns_number 50772
_diffrn_reflns_theta_full 27.49
_diffrn_reflns_theta_max 27.49
_diffrn_reflns_theta_min 4.12
_diffrn_standards_decay_% 0.00
_diffrn_standards_interval_count 0
_diffrn_standards_interval_time 0
_diffrn_standards_number 0
_exptl_absorpt_coefficient_mu 3.269
_exptl_absorpt_correction_T_max 0.858
_exptl_absorpt_correction_T_min 0.431
_exptl_absorpt_correction_type integration
_exptl_absorpt_process_details
;
via Gaussian method (Coppens, 1970) implemented in maXus (2000)
;
_exptl_crystal_colour ' colourless '
_exptl_crystal_density_diffrn 1.578
_exptl_crystal_density_meas ?
_exptl_crystal_description ' needle '
_exptl_crystal_F_000 1112.00
_exptl_crystal_size_max 0.46
_exptl_crystal_size_mid 0.11
_exptl_crystal_size_min 0.05
_refine_diff_density_max 0.52
_refine_diff_density_min -1.00
_refine_ls_extinction_method None
_refine_ls_goodness_of_fit_ref 1.0291
_refine_ls_hydrogen_treatment mixed
_refine_ls_matrix_type full
_refine_ls_number_parameters 292
_refine_ls_number_reflns 3107
_refine_ls_R_factor_gt 0.0227
_refine_ls_shift/su_max 0.0031
_refine_ls_structure_factor_coef F
_refine_ls_weighting_details
;
Chebychev polynomial with 3 parameters, Carruthers & Watkin , 1979,
0.459 0.0617 0.296
;
_refine_ls_weighting_scheme calc
_refine_ls_wR_factor_ref 0.0259
_reflns_limit_h_max 14
_reflns_limit_h_min -14
_reflns_limit_k_max 22
_reflns_limit_k_min 0
_reflns_limit_l_max 15
_reflns_limit_l_min 0
_reflns_number_gt 3107
_reflns_number_total 5360
_reflns_threshold_expression >3.00\s(I)
_cod_data_source_file b607847h.txt
_cod_data_source_block rxd21
_cod_depositor_comments
;
The following automatic conversions were performed:
'_symmetry_cell_setting' value 'Monoclinic ' changed to 'monoclinic'
according to '/home/adriana/struct/CIF-dictionaries/cif_core.dic'
dictionary named 'cif_core.dic' version 2.4.1 from 2010-06-29.

Automatic conversion script
Id: cif_fix_enum 1555 2011-01-17 13:19:09Z saulius 

The following automatic conversions were performed:

'_chemical_melting_point' value 'not measured' was changed to '?' -
the value is undefined or not given.

Automatic conversion script
Id: cif_fix_values 1569 2011-02-09 13:29:24Z adriana 
;
_cod_original_sg_symbol_H-M 'P 1 21/n 1 '
_cod_original_formula_sum ' C51 H47 Cl N2 O4 P2 Pt S2 '
_cod_database_code 7007625

loop_
_symmetry_equiv_pos_as_xyz
x,y,z
-x,-y,-z
-x+1/2,y+1/2,-z+1/2
x+1/2,-y+1/2,z+1/2

loop_
_atom_site_label
_atom_site_type_symbol
_atom_site_fract_x
_atom_site_fract_y
_atom_site_fract_z
_atom_site_U_iso_or_equiv
_atom_site_occupancy
_atom_site_adp_type
Pt1 pt 0.5000 0.5000 0.5000 0.0242 1.0000 Uani
Cl1 cl 0.3217(3) 0.4297(4) 0.4741(5) 0.0396 0.5000 Uani
S1 s 0.56641(11) 0.24987(6) 0.62746(8) 0.0421 1.0000 Uani
P1 p 0.48343(7) 0.50264(8) 0.69440(6) 0.0261 1.0000 Uani
O1 o 0.6866(3) 0.22356(18) 0.6166(3) 0.0565 1.0000 Uani
O2 o 0.4803(4) 0.24268(19) 0.5339(3) 0.0623 1.0000 Uani
N1 n 0.5659(4) 0.34113(19) 0.6548(3) 0.0382 1.0000 Uani
C1 c 0.6108(3) 0.4547(2) 0.7645(3) 0.0307 1.0000 Uani
C2 c 0.6851(3) 0.4923(3) 0.8448(3) 0.0374 1.0000 Uani
C3 c 0.7786(4) 0.4564(3) 0.9026(4) 0.0496 1.0000 Uani
C4 c 0.8011(4) 0.3810(3) 0.8811(4) 0.0448 1.0000 Uani
C5 c 0.7316(4) 0.3428(2) 0.7993(3) 0.0382 1.0000 Uani
C6 c 0.6371(3) 0.3789(2) 0.7403(3) 0.0319 1.0000 Uani
C7 c 0.5097(4) 0.2060(2) 0.7476(3) 0.0350 1.0000 Uani
C8 c 0.5822(4) 0.1614(3) 0.8171(4) 0.0420 1.0000 Uani
C9 c 0.5348(4) 0.1285(3) 0.9122(4) 0.0432 1.0000 Uani
C10 c 0.4176(4) 0.1404(2) 0.9380(4) 0.0410 1.0000 Uani
C11 c 0.3458(4) 0.1854(3) 0.8663(4) 0.0473 1.0000 Uani
C12 c 0.3903(4) 0.2174(3) 0.7711(4) 0.0468 1.0000 Uani
C13 c 0.3691(5) 0.1070(3) 1.0443(4) 0.0607 1.0000 Uani
C14 c 0.4745(3) 0.5968(2) 0.7580(3) 0.0311 1.0000 Uani
C15 c 0.4896(4) 0.6607(2) 0.6937(3) 0.0368 1.0000 Uani
C16 c 0.4717(4) 0.7318(2) 0.7387(4) 0.0444 1.0000 Uani
C17 c 0.4373(4) 0.7395(3) 0.8488(4) 0.0474 1.0000 Uani
C18 c 0.4235(5) 0.6754(3) 0.9150(4) 0.0502 1.0000 Uani
C19 c 0.4415(5) 0.6043(2) 0.8706(3) 0.0444 1.0000 Uani
C20 c 0.3535(3) 0.4593(2) 0.7561(3) 0.0318 1.0000 Uani
C21 c 0.2412(4) 0.4899(3) 0.7243(3) 0.0429 1.0000 Uani
C22 c 0.1396(4) 0.4650(3) 0.7785(4) 0.0529 1.0000 Uani
C23 c 0.1506(4) 0.4113(3) 0.8626(4) 0.0564 1.0000 Uani
C24 c 0.2603(5) 0.3810(3) 0.8935(4) 0.0538 1.0000 Uani
C25 c 0.3618(4) 0.4052(2) 0.8400(3) 0.0400 1.0000 Uani
C26 c 0.6557(19) 0.5642(18) 0.525(3) 0.0396 0.5000 Uani
H1 h 0.508(4) 0.370(3) 0.601(4) 0.0456 1.0000 Uiso
H21 h 0.6698 0.5469 0.8608 0.0445 1.0000 Uiso
H31 h 0.8302 0.4846 0.9598 0.0590 1.0000 Uiso
H41 h 0.8674 0.3542 0.9246 0.0535 1.0000 Uiso
H51 h 0.7496 0.2888 0.7824 0.0460 1.0000 Uiso
H81 h 0.6677 0.1527 0.7996 0.0506 1.0000 Uiso
H91 h 0.5870 0.0957 0.9628 0.0518 1.0000 Uiso
H111 h 0.2606 0.1946 0.8841 0.0570 1.0000 Uiso
H121 h 0.3373 0.2488 0.7189 0.0556 1.0000 Uiso
H131 h 0.2830 0.1214 1.0489 0.0733 1.0000 Uiso
H132 h 0.4159 0.1268 1.1123 0.0733 1.0000 Uiso
H133 h 0.3761 0.0507 1.0418 0.0733 1.0000 Uiso
H151 h 0.5137 0.6557 0.6136 0.0442 1.0000 Uiso
H161 h 0.4837 0.7777 0.6913 0.0533 1.0000 Uiso
H171 h 0.4226 0.7908 0.8808 0.0568 1.0000 Uiso
H181 h 0.4002 0.6808 0.9954 0.0607 1.0000 Uiso
H191 h 0.4310 0.5585 0.9185 0.0537 1.0000 Uiso
H211 h 0.2335 0.5292 0.6635 0.0515 1.0000 Uiso
H221 h 0.0591 0.4863 0.7560 0.0638 1.0000 Uiso
H231 h 0.0779 0.3942 0.9015 0.0686 1.0000 Uiso
H241 h 0.2675 0.3416 0.9543 0.0655 1.0000 Uiso
H251 h 0.4417 0.3831 0.8628 0.0484 1.0000 Uiso

loop_
_atom_site_aniso_label
_atom_site_aniso_U_11
_atom_site_aniso_U_22
_atom_site_aniso_U_33
_atom_site_aniso_U_23
_atom_site_aniso_U_13
_atom_site_aniso_U_12
Pt1 0.02570(8) 0.02953(9) 0.01740(8) 0.00110(15) 0.00117(5) -0.00308(16)
Cl1 0.0253(19) 0.0583(16) 0.0354(8) -0.0112(9) 0.0040(15) -0.0132(14)
S1 0.0669(7) 0.0323(5) 0.0274(4) -0.0025(4) 0.0057(4) -0.0018(5)
P1 0.0301(3) 0.0295(4) 0.0188(3) 0.0013(6) 0.0021(2) -0.0025(7)
O1 0.076(2) 0.0458(18) 0.0501(18) -0.0041(15) 0.0326(17) 0.0072(17)
O2 0.113(3) 0.0393(17) 0.0326(15) -0.0020(12) -0.0174(18) -0.0149(19)
N1 0.057(2) 0.0325(17) 0.0247(15) 0.0005(13) -0.0028(15) -0.0011(16)
C1 0.0328(18) 0.033(2) 0.0262(17) 0.0020(14) 0.0037(14) -0.0029(15)
C2 0.0406(17) 0.037(2) 0.0338(16) -0.008(2) -0.0060(13) 0.001(2)
C3 0.047(3) 0.061(3) 0.040(2) -0.007(2) -0.0112(19) 0.000(2)
C4 0.035(2) 0.058(3) 0.041(2) 0.008(2) -0.0031(17) 0.0066(19)
C5 0.038(2) 0.044(2) 0.0330(19) 0.0028(17) 0.0055(15) 0.0071(17)
C6 0.0360(19) 0.0364(19) 0.0237(16) -0.0006(14) 0.0041(14) -0.0026(15)
C7 0.042(2) 0.0319(19) 0.0316(18) -0.0013(15) 0.0014(15) 0.0015(16)
C8 0.037(2) 0.048(2) 0.042(2) 0.0049(19) 0.0061(17) 0.0070(18)
C9 0.043(2) 0.046(2) 0.041(2) 0.0089(18) 0.0023(18) 0.0042(19)
C10 0.043(2) 0.040(2) 0.040(2) -0.0042(17) 0.0050(17) -0.0074(18)
C11 0.034(2) 0.045(2) 0.064(3) 0.005(2) 0.0096(19) -0.0018(18)
C12 0.040(2) 0.039(2) 0.060(3) 0.007(2) -0.011(2) 0.0015(18)
C13 0.067(3) 0.068(3) 0.048(3) -0.001(2) 0.016(2) -0.024(3)
C14 0.0316(18) 0.0313(18) 0.0306(17) -0.0026(15) 0.0031(14) -0.0002(15)
C15 0.042(2) 0.036(2) 0.0330(19) 0.0004(16) 0.0040(17) -0.0057(17)
C16 0.058(3) 0.032(2) 0.043(2) -0.0008(17) 0.003(2) -0.0063(19)
C17 0.051(3) 0.039(2) 0.051(3) -0.014(2) 0.001(2) -0.003(2)
C18 0.066(3) 0.051(3) 0.035(2) -0.0093(19) 0.013(2) -0.000(2)
C19 0.066(3) 0.038(2) 0.0301(19) 0.0022(17) 0.011(2) -0.001(2)
C20 0.0340(19) 0.034(2) 0.0274(17) -0.0047(15) 0.0059(14) -0.0046(16)
C21 0.0359(17) 0.057(3) 0.0360(18) 0.001(2) 0.0028(14) -0.002(2)
C22 0.037(2) 0.072(3) 0.050(3) -0.013(2) 0.0091(19) -0.005(2)
C23 0.051(3) 0.063(3) 0.057(3) -0.023(2) 0.028(2) -0.025(2)
C24 0.073(3) 0.042(2) 0.049(3) 0.004(2) 0.027(2) -0.013(2)
C25 0.047(2) 0.038(2) 0.036(2) 0.0047(17) 0.0120(18) -0.0062(19)
C26 0.0253(19) 0.0583(16) 0.0354(8) -0.0112(9) 0.0040(15) -0.0132(14)

loop_
_atom_type_symbol
_atom_type_scat_dispersion_real
_atom_type_scat_dispersion_imag
_atom_type_scat_Cromer_Mann_a1
_atom_type_scat_Cromer_Mann_b1
_atom_type_scat_Cromer_Mann_a2
_atom_type_scat_Cromer_Mann_b2
_atom_type_scat_Cromer_Mann_a3
_atom_type_scat_Cromer_Mann_b3
_atom_type_scat_Cromer_Mann_a4
_atom_type_scat_Cromer_Mann_b4
_atom_type_scat_Cromer_Mann_c
_atom_type_scat_source
'C ' 0.0033 0.0016 2.3100 20.8439 1.0200 10.2075 1.5886 0.5687 0.8650 51.6512 0.2156 International_Tables_Vol_IV_Table_2.2B
'H ' 0.0000 0.0000 0.4930 10.5109 0.3229 26.1257 0.1402 3.1424 0.0408 57.7997 0.0030 International_Tables_Vol_IV_Table_2.2B
'Cl ' 0.1484 0.1585 11.4604 0.0104 7.1964 1.1662 6.2556 18.5194 1.6455 47.7784 -9.5574 International_Tables_Vol_IV_Table_2.2B
'N ' 0.0061 0.0033 12.2126 0.0057 3.1322 9.8933 2.0125 28.9975 1.1663 0.5826 -11.5290 International_Tables_Vol_IV_Table_2.2B
'O ' 0.0106 0.0060 3.0485 13.2771 2.2868 5.7011 1.5463 0.3239 0.8670 32.9089 0.2508 International_Tables_Vol_IV_Table_2.2B
'P ' 0.0900 0.0950 6.4345 1.9067 4.1791 27.1570 1.7800 0.5260 1.4908 68.1645 1.1149 International_Tables_Vol_IV_Table_2.2B
'Pt ' -2.3520 8.3880 27.0059 1.5129 17.7639 8.8117 15.7131 0.4246 5.7837 38.6103 11.6883 International_Tables_Vol_IV_Table_2.2B
'S ' 0.1246 0.1234 6.9053 1.4679 5.2034 22.2151 1.4379 0.2536 1.5863 56.1720 0.8669 International_Tables_Vol_IV_Table_2.2B

loop_
_exptl_crystal_face_index_h
_exptl_crystal_face_index_k
_exptl_crystal_face_index_l
_exptl_crystal_face_perp_dist
1 0 0 0.030
-1 0 0 0.040
0 1 0 0.025
0 -1 0 0.070
0 0 1 0.220
0 0 -1 0.240
1 -1 0 0.030
-1 1 0 0.020
1 2 0 0.027
-1 -2 0 0.074

loop_
_geom_angle_atom_site_label_1
_geom_angle_site_symmetry_1
_geom_angle_atom_site_label_2
_geom_angle_site_symmetry_2
_geom_angle_atom_site_label_3
_geom_angle_site_symmetry_3
_geom_angle
_geom_angle_publ_flag
Cl1 . Pt1 . Cl1 2_666 180.0 no
Cl1 . Pt1 . P1 . 91.70(15) yes
Cl1 2_666 Pt1 . P1 . 88.30(15) no
Cl1 . Pt1 . P1 2_666 88.30(15) yes
Cl1 2_666 Pt1 . P1 2_666 91.70(15) no
P1 . Pt1 . P1 2_666 180.0 yes
Cl1 . Pt1 . C26 . 178.7(10) yes
Cl1 2_666 Pt1 . C26 . 1.3(10) no
P1 . Pt1 . C26 . 87.6(8) yes
P1 2_666 Pt1 . C26 . 92.4(8) yes
Cl1 . Pt1 . C26 2_666 1.3(10) no
Cl1 2_666 Pt1 . C26 2_666 178.7(10) no
P1 . Pt1 . C26 2_666 92.4(8) no
P1 2_666 Pt1 . C26 2_666 87.6(8) no
C26 . Pt1 . C26 2_666 179.995 no
O1 . S1 . O2 . 119.9(2) yes
O1 . S1 . N1 . 110.4(2) yes
O2 . S1 . N1 . 103.3(2) yes
O1 . S1 . C7 . 107.8(2) yes
O2 . S1 . C7 . 109.0(2) yes
N1 . S1 . C7 . 105.64(18) yes
Pt1 . P1 . C1 . 109.94(12) yes
Pt1 . P1 . C14 . 115.68(13) yes
C1 . P1 . C14 . 107.19(17) yes
Pt1 . P1 . C20 . 119.46(12) yes
C1 . P1 . C20 . 104.09(18) yes
C14 . P1 . C20 . 99.12(17) yes
S1 . N1 . C6 . 126.4(3) yes
S1 . N1 . H1 . 111.9(26) no
C6 . N1 . H1 . 121.7(27) no
P1 . C1 . C2 . 120.7(3) yes
P1 . C1 . C6 . 121.3(3) yes
C2 . C1 . C6 . 118.0(4) yes
C1 . C2 . C3 . 121.7(4) yes
C1 . C2 . H21 . 119.1 no
C3 . C2 . H21 . 119.1 no
C2 . C3 . C4 . 119.8(4) yes
C2 . C3 . H31 . 120.1 no
C4 . C3 . H31 . 120.1 no
C3 . C4 . C5 . 119.9(4) yes
C3 . C4 . H41 . 120.1 no
C5 . C4 . H41 . 120.1 no
C4 . C5 . C6 . 120.7(4) yes
C4 . C5 . H51 . 119.7 no
C6 . C5 . H51 . 119.7 no
N1 . C6 . C1 . 118.5(3) yes
N1 . C6 . C5 . 121.6(4) yes
C1 . C6 . C5 . 119.9(4) yes
S1 . C7 . C8 . 120.5(3) yes
S1 . C7 . C12 . 118.9(3) yes
C8 . C7 . C12 . 120.6(4) yes
C7 . C8 . C9 . 119.0(4) yes
C7 . C8 . H81 . 120.5 no
C9 . C8 . H81 . 120.5 no
C8 . C9 . C10 . 121.3(4) yes
C8 . C9 . H91 . 119.3 no
C10 . C9 . H91 . 119.4 no
C9 . C10 . C11 . 118.7(4) yes
C9 . C10 . C13 . 120.7(4) yes
C11 . C10 . C13 . 120.6(4) yes
C10 . C11 . C12 . 120.9(4) yes
C10 . C11 . H111 . 119.6 no
C12 . C11 . H111 . 119.6 no
C7 . C12 . C11 . 119.5(4) yes
C7 . C12 . H121 . 120.2 no
C11 . C12 . H121 . 120.2 no
C10 . C13 . H131 . 109.5 no
C10 . C13 . H132 . 109.5 no
H131 . C13 . H132 . 109.476 no
C10 . C13 . H133 . 109.5 no
H131 . C13 . H133 . 109.476 no
H132 . C13 . H133 . 109.476 no
P1 . C14 . C15 . 120.8(3) yes
P1 . C14 . C19 . 119.8(3) yes
C15 . C14 . C19 . 119.2(4) yes
C14 . C15 . C16 . 120.8(4) yes
C14 . C15 . H151 . 119.6 no
C16 . C15 . H151 . 119.6 no
C15 . C16 . C17 . 120.2(4) yes
C15 . C16 . H161 . 119.9 no
C17 . C16 . H161 . 119.9 no
C16 . C17 . C18 . 119.5(4) yes
C16 . C17 . H171 . 120.3 no
C18 . C17 . H171 . 120.3 no
C17 . C18 . C19 . 120.5(4) yes
C17 . C18 . H181 . 119.7 no
C19 . C18 . H181 . 119.8 no
C14 . C19 . C18 . 119.8(4) yes
C14 . C19 . H191 . 120.1 no
C18 . C19 . H191 . 120.1 no
P1 . C20 . C21 . 116.9(3) yes
P1 . C20 . C25 . 123.5(3) yes
C21 . C20 . C25 . 119.2(4) yes
C20 . C21 . C22 . 119.5(5) yes
C20 . C21 . H211 . 120.3 no
C22 . C21 . H211 . 120.2 no
C21 . C22 . C23 . 120.1(5) yes
C21 . C22 . H221 . 120.0 no
C23 . C22 . H221 . 120.0 no
C22 . C23 . C24 . 120.6(4) yes
C22 . C23 . H231 . 119.7 no
C24 . C23 . H231 . 119.7 no
C23 . C24 . C25 . 119.8(5) yes
C23 . C24 . H241 . 120.1 no
C25 . C24 . H241 . 120.1 no
C20 . C25 . C24 . 120.9(4) yes
C20 . C25 . H251 . 119.6 no
C24 . C25 . H251 . 119.6 no

loop_
_geom_bond_atom_site_label_1
_geom_bond_site_symmetry_1
_geom_bond_atom_site_label_2
_geom_bond_site_symmetry_2
_geom_bond_distance
_geom_bond_publ_flag
Pt1 . Cl1 . 2.358(3) yes
Pt1 . P1 . 2.3102(7) yes
Pt1 . P1 2_666 2.3102(7) yes
Pt1 . C26 . 2.09(2) yes
Cl1 . C26 2_666 0.27(2) no
S1 . O1 . 1.434(4) yes
S1 . O2 . 1.433(3) yes
S1 . N1 . 1.648(3) yes
S1 . C7 . 1.762(4) yes
P1 . C1 . 1.821(4) yes
P1 . C14 . 1.833(4) yes
P1 . C20 . 1.827(4) yes
N1 . C6 . 1.420(5) yes
N1 . H1 . 1.02(5) no
C1 . C2 . 1.398(5) yes
C1 . C6 . 1.407(5) yes
C2 . C3 . 1.375(6) yes
C2 . H21 . 1.000 no
C3 . C4 . 1.384(7) yes
C3 . H31 . 1.000 no
C4 . C5 . 1.385(6) yes
C4 . H41 . 1.000 no
C5 . C6 . 1.391(5) yes
C5 . H51 . 1.000 no
C7 . C8 . 1.373(6) yes
C7 . C12 . 1.392(6) yes
C8 . C9 . 1.393(6) yes
C8 . H81 . 1.000 no
C9 . C10 . 1.377(6) yes
C9 . H91 . 1.000 no
C10 . C11 . 1.389(6) yes
C10 . C13 . 1.511(6) yes
C11 . C12 . 1.374(6) yes
C11 . H111 . 1.000 no
C12 . H121 . 1.000 no
C13 . H131 . 1.000 no
C13 . H132 . 1.000 no
C13 . H133 . 1.000 no
C14 . C15 . 1.378(5) yes
C14 . C19 . 1.402(5) yes
C15 . C16 . 1.385(6) yes
C15 . H151 . 1.000 no
C16 . C17 . 1.379(6) yes
C16 . H161 . 1.000 no
C17 . C18 . 1.391(7) yes
C17 . H171 . 1.000 no
C18 . C19 . 1.382(6) yes
C18 . H181 . 1.000 no
C19 . H191 . 1.000 no
C20 . C21 . 1.402(6) yes
C20 . C25 . 1.377(5) yes
C21 . C22 . 1.403(6) yes
C21 . H211 . 1.000 no
C22 . C23 . 1.375(8) yes
C22 . H221 . 1.000 no
C23 . C24 . 1.372(8) yes
C23 . H231 . 1.000 no
C24 . C25 . 1.394(6) yes
C24 . H241 . 1.000 no
C25 . H251 . 1.000 no

loop_
_geom_contact_atom_site_label_1
_geom_contact_atom_site_label_2
_geom_contact_distance
_geom_contact_site_symmetry_1
_geom_contact_site_symmetry_2
_geom_contact_publ_flag
Cl1 C9 3.414(6) . 4_454 no
Cl1 C8 3.565(7) . 4_454 no
O1 C24 3.354(6) . 4_554 no
O2 C4 3.421(6) . 4_454 no
C5 C13 3.559(6) . 4_554 no
C6 C13 3.570(6) . 4_554 no

loop_
_geom_torsion_atom_site_label_1
_geom_torsion_atom_site_label_2
_geom_torsion_atom_site_label_3
_geom_torsion_atom_site_label_4
_geom_torsion_site_symmetry_1
_geom_torsion_site_symmetry_2
_geom_torsion_site_symmetry_3
_geom_torsion_site_symmetry_4
_geom_torsion
_geom_torsion_publ_flag
Pt1 P1 C1 C2 . . . . 122.4(3) no
Pt1 P1 C1 C6 . . . . -58.0(3) no
Pt1 P1 C14 C15 . . . . -6.5(3) no
Pt1 P1 C14 C19 . . . . 167.8(3) no
Pt1 P1 C20 C21 . . . . -62.0(3) no
Pt1 P1 C20 C25 . . . . 125.5(3) no
Pt1 P1 C1 C2 . 2_666 2_666 2_666 -122.4(3) no
Pt1 P1 C1 C6 . 2_666 2_666 2_666 58.0(3) no
Pt1 P1 C14 C15 . 2_666 2_666 2_666 6.5(3) no
Pt1 P1 C14 C19 . 2_666 2_666 2_666 -167.8(3) no
Pt1 P1 C20 C21 . 2_666 2_666 2_666 62.0(3) no
Pt1 P1 C20 C25 . 2_666 2_666 2_666 -125.5(3) no
Cl1 Pt1 P1 C1 . . . . 117.9(2) no
Cl1 Pt1 P1 C14 . . . . -120.5(2) no
Cl1 Pt1 P1 C20 . . . . -2.2(2) no
Cl1 Pt1 P1 C1 . . 2_666 2_666 62.1(2) no
Cl1 Pt1 P1 C14 . . 2_666 2_666 -59.5(2) no
Cl1 Pt1 P1 C20 . . 2_666 2_666 -177.8(2) no
S1 N1 C6 C1 . . . . -169.3(3) no
S1 N1 C6 C5 . . . . 11.0(6) no
S1 C7 C8 C9 . . . . 179.1(4) no
S1 C7 C12 C11 . . . . -178.1(4) no
P1 C1 C2 C3 . . . . 177.0(3) no
P1 C1 C6 N1 . . . . 3.5(5) no
P1 C1 C6 C5 . . . . -176.9(3) no
P1 C14 C15 C16 . . . . 173.8(3) no
P1 C14 C19 C18 . . . . -173.8(4) no
P1 C20 C21 C22 . . . . -172.7(4) no
P1 C20 C25 C24 . . . . 172.0(3) no
O1 S1 N1 C6 . . . . -50.0(4) no
O1 S1 C7 C8 . . . . 5.5(4) no
O1 S1 C7 C12 . . . . -174.6(3) no
O2 S1 N1 C6 . . . . -179.4(4) no
O2 S1 C7 C8 . . . . 137.1(4) no
O2 S1 C7 C12 . . . . -43.0(4) no
N1 S1 C7 C8 . . . . -112.5(4) no
N1 S1 C7 C12 . . . . 67.3(4) no
N1 C6 C1 C2 . . . . -176.9(3) no
N1 C6 C5 C4 . . . . 179.0(4) no
C1 P1 Pt1 C26 . . . . -63.2(8) no
C1 P1 Pt1 C26 . . . 2_666 116.8(8) no
C1 P1 C14 C15 . . . . 116.6(3) no
C1 P1 C14 C19 . . . . -69.1(4) no
C1 P1 C20 C21 . . . . 174.9(3) no
C1 P1 C20 C25 . . . . 2.4(4) no
C1 C2 C3 C4 . . . . 0.3(7) no
C1 C6 C5 C4 . . . . -0.7(6) no
C2 C1 P1 C14 . . . . -4.1(3) no
C2 C1 P1 C20 . . . . -108.5(3) no
C2 C1 C6 C5 . . . . 2.7(5) no
C2 C3 C4 C5 . . . . 1.9(7) no
C3 C2 C1 C6 . . . . -2.6(6) no
C3 C4 C5 C6 . . . . -1.7(7) no
C6 N1 S1 C7 . . . . 66.3(4) no
C6 C1 P1 C14 . . . . 175.5(3) no
C6 C1 P1 C20 . . . . 71.1(3) no
C7 C8 C9 C10 . . . . -0.6(7) no
C7 C12 C11 C10 . . . . -1.5(7) no
C8 C7 C12 C11 . . . . 1.8(7) no
C8 C9 C10 C11 . . . . 0.8(7) no
C8 C9 C10 C13 . . . . -177.3(4) no
C9 C8 C7 C12 . . . . -0.8(7) no
C9 C10 C11 C12 . . . . 0.2(7) no
C12 C11 C10 C13 . . . . 178.4(5) no
C14 P1 Pt1 C26 . . . . 58.4(8) no
C14 P1 Pt1 C26 . . . 2_666 -121.6(8) no
C14 P1 C20 C21 . . . . 64.4(3) no
C14 P1 C20 C25 . . . . -108.0(3) no
C14 C15 C16 C17 . . . . -0.6(7) no
C14 C19 C18 C17 . . . . 0.3(8) no
C15 C14 P1 C20 . . . . -135.5(3) no
C15 C14 C19 C18 . . . . 0.6(7) no
C15 C16 C17 C18 . . . . 1.5(7) no
C16 C15 C14 C19 . . . . -0.5(6) no
C16 C17 C18 C19 . . . . -1.4(8) no
C19 C14 P1 C20 . . . . 38.8(4) no
C20 P1 Pt1 C26 . . . . 176.6(8) no
C20 P1 Pt1 C26 . . . 2_666 -3.4(8) no
C20 C21 C22 C23 . . . . 0.4(7) no
C20 C25 C24 C23 . . . . -0.1(7) no
C21 C20 C25 C24 . . . . -0.3(6) no
C21 C22 C23 C24 . . . . -0.7(8) no
C22 C21 C20 C25 . . . . 0.1(6) no
C22 C23 C24 C25 . . . . 0.5(7) no
